data_4073563
loop_
_publ_author_name
'Grushin, Vladimir V.'
'Marshall, William J.'

_publ_section_title
;
 Ar&#x2212;F Reductive Elimination from Palladium(II) Revisited&#x2020;
;
_journal_issue 20
_journal_name_full Organometallics
_journal_page_first 4997
_journal_paper_doi 10.1021/om700469k
_journal_volume 26
_journal_year 2007
_chemical_formula_sum 'C58 H62 Cl4 F2 P2 Pd2'
_chemical_formula_weight 1213.62
_chemical_name_systematic
;
 ?
;
_space_group_IT_number 15
_symmetry_cell_setting monoclinic
_symmetry_space_group_name_Hall '-C 2yc'
_symmetry_space_group_name_H-M 'C 1 2/c 1'
_atom_sites_solution_hydrogens geom
_atom_sites_solution_primary direct
_atom_sites_solution_secondary difmap
_audit_creation_method SHELXL-97
_cell_angle_alpha 90.00
_cell_angle_beta 124.594(5)
_cell_angle_gamma 90.00
_cell_formula_units_Z 4
_cell_length_a 29.772(9)
_cell_length_b 13.907(4)
_cell_length_c 17.997(6)
_cell_measurement_temperature 293(2)
_cell_volume 6134(3)
_computing_cell_refinement 'Bruker XSCANS'
_computing_data_collection 'Bruker XSCANS'
_computing_data_reduction 'Bruker SHELXTL'
_computing_molecular_graphics 'Bruker SHELXTL'
_computing_publication_material 'Bruker SHELXTL'
_computing_structure_refinement 'SHELXL-97 (Sheldrick, 1997)'
_computing_structure_solution 'SHELXS-97 (Sheldrick, 1990)'
_diffrn_ambient_temperature 293(2)
_diffrn_measured_fraction_theta_full 0.998
_diffrn_measured_fraction_theta_max 0.998
_diffrn_measurement_device_type 'Bruker P4'
_diffrn_measurement_method '\w scans'
_diffrn_radiation_monochromator graphite
_diffrn_radiation_source 'fine-focus sealed tube'
_diffrn_radiation_type MoK\a
_diffrn_radiation_wavelength 0.71073
_diffrn_reflns_av_R_equivalents 0.0547
_diffrn_reflns_av_sigmaI/netI 0.0509
_diffrn_reflns_limit_h_max 38
_diffrn_reflns_limit_h_min -38
_diffrn_reflns_limit_k_max 18
_diffrn_reflns_limit_k_min -16
_diffrn_reflns_limit_l_max 23
_diffrn_reflns_limit_l_min -23
_diffrn_reflns_number 35173
_diffrn_reflns_theta_full 27.60
_diffrn_reflns_theta_max 27.60
_diffrn_reflns_theta_min 1.66
_exptl_absorpt_coefficient_mu 0.852
_exptl_absorpt_correction_type none
_exptl_crystal_colour colourless
_exptl_crystal_density_diffrn 1.314
_exptl_crystal_density_method 'not measured'
_exptl_crystal_description ireg.blok
_exptl_crystal_F_000 2472
_exptl_crystal_size_max 0.440
_exptl_crystal_size_mid 0.240
_exptl_crystal_size_min 0.240
_refine_diff_density_max 1.446
_refine_diff_density_min -0.948
_refine_diff_density_rms 0.093
_refine_ls_extinction_method none
_refine_ls_goodness_of_fit_ref 1.052
_refine_ls_hydrogen_treatment mixed
_refine_ls_matrix_type full
_refine_ls_number_parameters 312
_refine_ls_number_reflns 7113
_refine_ls_number_restraints 0
_refine_ls_restrained_S_all 1.052
_refine_ls_R_factor_all 0.0807
_refine_ls_R_factor_gt 0.0524
_refine_ls_shift/su_max 0.002
_refine_ls_shift/su_mean 0.000
_refine_ls_structure_factor_coef Fsqd
_refine_ls_weighting_details 'calc w=1/[\s^2^(Fo^2^)+(0.0884P)^2^+0.0000P] where P=(Fo^2^+2Fc^2^)/3'
_refine_ls_weighting_scheme calc
_refine_ls_wR_factor_gt 0.1436
_refine_ls_wR_factor_ref 0.1601
_reflns_number_gt 4570
_reflns_number_total 7113
_reflns_threshold_expression >2sigma(I)
_cod_data_source_file om700469k-file004.cif
_cod_data_source_block 07043
_cod_depositor_comments
;
The following automatic conversions were performed:

'_symmetry_cell_setting' value 'Monoclinic' changed to 'monoclinic'
according to /home/saulius/struct/CIF-dictionaries/cif_core.dic
dictionary named 'cif_core.dic' version 2.4.1 from 2010-06-29.

Automatic conversion script
Id: cif_fix_values 1715 2011-07-08 13:25:40Z adriana 
;
_cod_original_sg_symbol_H-M C2/c
_cod_database_code 4073563

loop_
_symmetry_equiv_pos_as_xyz
'x, y, z'
'-x, y, -z+1/2'
'x+1/2, y+1/2, z'
'-x+1/2, y+1/2, -z+1/2'
'-x, -y, -z'
'x, -y, z-1/2'
'-x+1/2, -y+1/2, -z'
'x+1/2, -y+1/2, z-1/2'

loop_
_atom_site_label
_atom_site_type_symbol
_atom_site_fract_x
_atom_site_fract_y
_atom_site_fract_z
_atom_site_U_iso_or_equiv
_atom_site_adp_type
_atom_site_occupancy
_atom_site_symmetry_multiplicity
_atom_site_calc_flag
_atom_site_refinement_flags
Pd1 Pd 0.056545(11) 0.51562(2) 0.25705(2) 0.04160(14) Uani 1 1 d .
P1 P 0.11612(4) 0.40777(9) 0.27051(8) 0.0475(3) Uani 1 1 d .
F1 F 0.0000 0.6106(3) 0.2500 0.0557(9) Uani 1 2 d S
C1 C 0.09717(15) 0.6254(3) 0.2517(3) 0.0412(9) Uani 1 1 d .
Cl1 Cl 0.20354(12) 0.09511(19) 0.1684(2) 0.1575(10) Uani 1 1 d .
F2 F 0.0000 0.4165(2) 0.2500 0.0416(7) Uani 1 2 d S
C2 C 0.11146(17) 0.7006(3) 0.3118(3) 0.0522(11) Uani 1 1 d .
H2A H 0.1073 0.6933 0.3590 0.063 Uiso 1 1 calc R
Cl2 Cl 0.20958(10) 0.23180(17) 0.05231(18) 0.1353(8) Uani 1 1 d .
C3 C 0.13173(19) 0.7863(4) 0.3033(3) 0.0575(12) Uani 1 1 d .
H3A H 0.1408 0.8353 0.3447 0.069 Uiso 1 1 calc R
C4 C 0.13882(19) 0.8005(4) 0.2344(3) 0.0600(12) Uani 1 1 d .
C5 C 0.12402(19) 0.7260(4) 0.1743(3) 0.0590(12) Uani 1 1 d .
H5A H 0.1283 0.7333 0.1273 0.071 Uiso 1 1 calc R
C6 C 0.10311(16) 0.6409(3) 0.1817(3) 0.0497(11) Uani 1 1 d .
H6A H 0.0928 0.5930 0.1388 0.060 Uiso 1 1 calc R
C7 C 0.1623(3) 0.8936(4) 0.2269(4) 0.0843(18) Uani 1 1 d .
H7A H 0.1905 0.8795 0.2179 0.126 Uiso 1 1 calc R
H7B H 0.1774 0.9302 0.2813 0.126 Uiso 1 1 calc R
H7C H 0.1340 0.9301 0.1765 0.126 Uiso 1 1 calc R
C8 C 0.18708(15) 0.4211(3) 0.3690(3) 0.0483(10) Uani 1 1 d .
C9 C 0.19789(17) 0.5009(3) 0.4231(3) 0.0528(12) Uani 1 1 d .
H9A H 0.1702 0.5452 0.4056 0.063 Uiso 1 1 calc R
C10 C 0.24839(19) 0.5165(4) 0.5018(4) 0.0631(13) Uani 1 1 d .
H10A H 0.2549 0.5704 0.5371 0.076 Uiso 1 1 calc R
C11 C 0.28922(18) 0.4499(5) 0.5271(4) 0.0721(15) Uani 1 1 d .
H11A H 0.3235 0.4585 0.5805 0.087 Uiso 1 1 calc R
C12 C 0.27954(18) 0.3719(4) 0.4742(4) 0.0708(15) Uani 1 1 d .
H12A H 0.3078 0.3287 0.4921 0.085 Uiso 1 1 calc R
C13 C 0.22838(17) 0.3546(4) 0.3935(3) 0.0594(12) Uani 1 1 d .
C14 C 0.2220(2) 0.2639(4) 0.3416(4) 0.0727(15) Uani 1 1 d .
H14A H 0.2574 0.2397 0.3617 0.109 Uiso 1 1 calc R
H14B H 0.2019 0.2783 0.2783 0.109 Uiso 1 1 calc R
H14C H 0.2028 0.2163 0.3518 0.109 Uiso 1 1 calc R
C15 C 0.11632(18) 0.4084(3) 0.1701(3) 0.0580(12) Uani 1 1 d .
C16 C 0.1641(2) 0.4354(4) 0.1764(4) 0.0663(14) Uani 1 1 d .
H16A H 0.1964 0.4445 0.2330 0.080 Uiso 1 1 calc R
C17 C 0.1639(3) 0.4484(5) 0.1010(5) 0.0851(18) Uani 1 1 d .
H17A H 0.1955 0.4672 0.1060 0.102 Uiso 1 1 calc R
C18 C 0.1160(3) 0.4334(5) 0.0171(4) 0.096(2) Uani 1 1 d .
H18A H 0.1157 0.4411 -0.0345 0.115 Uiso 1 1 calc R
C19 C 0.0695(3) 0.4075(5) 0.0089(4) 0.093(2) Uani 1 1 d .
H19A H 0.0380 0.3977 -0.0484 0.112 Uiso 1 1 calc R
C20 C 0.0677(2) 0.3955(4) 0.0831(4) 0.0723(16) Uani 1 1 d .
C21 C 0.01385(18) 0.3728(4) 0.0697(4) 0.0753(17) Uani 1 1 d .
H21A H -0.0085 0.4295 0.0498 0.113 Uiso 1 1 calc R
H21B H 0.0204 0.3512 0.1258 0.113 Uiso 1 1 calc R
H21C H -0.0045 0.3231 0.0251 0.113 Uiso 1 1 calc R
C22 C 0.09782(17) 0.2851(4) 0.2810(4) 0.0693(16) Uani 1 1 d .
C23 C 0.08869(19) 0.2147(4) 0.2179(4) 0.0829(19) Uani 1 1 d .
H23A H 0.0931 0.2302 0.1722 0.099 Uiso 1 1 calc R
C24 C 0.0734(3) 0.1238(6) 0.2231(8) 0.143(5) Uani 1 1 d .
H24A H 0.0665 0.0784 0.1799 0.171 Uiso 1 1 calc R
C25 C 0.0681(3) 0.0990(7) 0.2920(9) 0.152(6) Uani 1 1 d .
H25A H 0.0589 0.0362 0.2959 0.182 Uiso 1 1 calc R
C26 C 0.0765(2) 0.1666(5) 0.3559(6) 0.112(3) Uani 1 1 d .
H26A H 0.1041 0.1413 0.4151 0.135 Uiso 1 1 calc R
H26B H 0.0429 0.1716 0.3527 0.135 Uiso 1 1 calc R
C27 C 0.09243(18) 0.2614(4) 0.3502(4) 0.0734(17) Uani 1 1 d .
C28 C 0.10338(19) 0.3312(5) 0.4220(4) 0.0813(19) Uani 1 1 d .
H28A H 0.0798 0.3859 0.3946 0.122 Uiso 1 1 calc R
H28B H 0.1407 0.3517 0.4549 0.122 Uiso 1 1 calc R
H28C H 0.0966 0.3006 0.4626 0.122 Uiso 1 1 calc R
C29 C 0.2395(3) 0.1683(7) 0.1487(5) 0.132(3) Uani 1 1 d .
H29A H 0.2681 0.1301 0.1528 0.158 Uiso 1 1 calc R
H29B H 0.2573 0.2141 0.1980 0.158 Uiso 1 1 calc R

loop_
_atom_site_aniso_label
_atom_site_aniso_U_11
_atom_site_aniso_U_22
_atom_site_aniso_U_33
_atom_site_aniso_U_23
_atom_site_aniso_U_13
_atom_site_aniso_U_12
Pd1 0.02112(16) 0.0394(2) 0.0487(2) -0.00310(14) 0.01055(14) -0.00023(12)
P1 0.0259(5) 0.0421(7) 0.0537(7) -0.0044(5) 0.0101(5) 0.0038(4)
F1 0.0386(18) 0.042(2) 0.089(3) 0.000 0.0372(19) 0.000
C1 0.0329(19) 0.043(2) 0.041(2) -0.0051(18) 0.0169(17) -0.0022(17)
Cl1 0.185(2) 0.1151(19) 0.231(3) 0.0037(19) 0.153(2) -0.0191(18)
F2 0.0235(14) 0.0317(18) 0.0581(19) 0.000 0.0163(14) 0.000
C2 0.044(2) 0.058(3) 0.052(3) -0.009(2) 0.025(2) -0.004(2)
Cl2 0.1377(18) 0.0988(16) 0.152(2) 0.0307(14) 0.0719(16) 0.0299(14)
C3 0.056(3) 0.052(3) 0.066(3) -0.018(2) 0.036(2) -0.018(2)
C4 0.055(3) 0.052(3) 0.073(3) -0.005(2) 0.037(3) -0.011(2)
C5 0.061(3) 0.059(3) 0.065(3) -0.009(2) 0.040(3) -0.009(2)
C6 0.038(2) 0.046(3) 0.050(3) -0.012(2) 0.017(2) -0.0036(19)
C7 0.101(4) 0.067(4) 0.095(4) -0.009(3) 0.062(4) -0.033(3)
C8 0.0263(18) 0.049(3) 0.051(2) 0.001(2) 0.0109(17) 0.0025(18)
C9 0.0238(19) 0.060(3) 0.056(3) 0.000(2) 0.0117(19) 0.0019(18)
C10 0.031(2) 0.070(3) 0.060(3) -0.005(2) 0.009(2) -0.003(2)
C11 0.027(2) 0.089(4) 0.065(3) 0.008(3) 0.005(2) 0.006(2)
C12 0.033(2) 0.074(4) 0.074(3) 0.007(3) 0.012(2) 0.014(2)
C13 0.035(2) 0.061(3) 0.071(3) 0.008(2) 0.023(2) 0.007(2)
C14 0.047(3) 0.064(4) 0.088(4) 0.004(3) 0.027(3) 0.018(3)
C15 0.044(2) 0.050(3) 0.061(3) -0.006(2) 0.019(2) 0.017(2)
C16 0.053(3) 0.063(4) 0.071(3) -0.007(3) 0.028(3) 0.017(3)
C17 0.084(4) 0.094(5) 0.090(5) -0.007(4) 0.056(4) 0.018(4)
C18 0.104(5) 0.103(6) 0.066(4) -0.004(4) 0.039(4) 0.036(5)
C19 0.090(5) 0.091(5) 0.060(4) -0.016(3) 0.020(3) 0.038(4)
C20 0.056(3) 0.061(4) 0.065(3) -0.020(3) 0.013(3) 0.022(3)
C21 0.038(2) 0.073(4) 0.069(3) -0.021(3) 0.003(2) 0.013(2)
C22 0.024(2) 0.050(3) 0.091(4) 0.007(3) 0.007(2) 0.008(2)
C23 0.038(3) 0.044(3) 0.103(4) -0.017(3) 0.002(3) 0.008(2)
C24 0.050(4) 0.048(5) 0.187(10) -0.026(5) -0.019(5) 0.012(3)
C25 0.039(3) 0.054(5) 0.214(12) 0.028(7) -0.016(5) -0.002(3)
C26 0.024(2) 0.077(5) 0.155(7) 0.047(5) 0.002(3) 0.008(3)
C27 0.025(2) 0.054(4) 0.091(4) 0.017(3) 0.004(2) 0.006(2)
C28 0.033(2) 0.101(5) 0.083(4) 0.044(4) 0.017(3) 0.009(3)
C29 0.092(5) 0.220(10) 0.098(5) 0.015(6) 0.063(5) 0.004(6)

loop_
_atom_type_symbol
_atom_type_description
_atom_type_scat_dispersion_real
_atom_type_scat_dispersion_imag
_atom_type_scat_source
C C 0.0033 0.0016 'International Tables Vol C Tables 4.2.6.8 and 6.1.1.4'
H H 0.0000 0.0000 'International Tables Vol C Tables 4.2.6.8 and 6.1.1.4'
Cl Cl 0.1484 0.1585 'International Tables Vol C Tables 4.2.6.8 and 6.1.1.4'
F F 0.0171 0.0103 'International Tables Vol C Tables 4.2.6.8 and 6.1.1.4'
P P 0.1023 0.0942 'International Tables Vol C Tables 4.2.6.8 and 6.1.1.4'
Pd Pd -0.9988 1.0072 'International Tables Vol C Tables 4.2.6.8 and 6.1.1.4'

loop_
_geom_angle_atom_site_label_1
_geom_angle_atom_site_label_2
_geom_angle_atom_site_label_3
_geom_angle
_geom_angle_site_symmetry_1
_geom_angle_site_symmetry_3
C1 Pd1 F1 90.19(14) . .
C1 Pd1 F2 168.92(13) . .
F1 Pd1 F2 79.75(10) . .
C1 Pd1 P1 93.06(12) . .
F1 Pd1 P1 176.10(7) . .
F2 Pd1 P1 97.17(8) . .
C1 Pd1 Pd1 129.31(11) . 2
F1 Pd1 Pd1 39.27(8) . 2
F2 Pd1 Pd1 40.48(6) . 2
P1 Pd1 Pd1 137.60(3) . 2
C15 P1 C22 106.1(3) . .
C15 P1 C8 107.9(2) . .
C22 P1 C8 103.9(2) . .
C15 P1 Pd1 109.99(14) . .
C22 P1 Pd1 111.88(17) . .
C8 P1 Pd1 116.39(15) . .
Pd1 F1 Pd1 101.46(15) 2 .
C6 C1 C2 116.8(4) . .
C6 C1 Pd1 124.1(3) . .
C2 C1 Pd1 117.9(3) . .
Pd1 F2 Pd1 99.05(13) 2 .
C3 C2 C1 121.5(4) . .
C2 C3 C4 121.4(4) . .
C5 C4 C3 116.9(4) . .
C5 C4 C7 122.1(5) . .
C3 C4 C7 121.0(5) . .
C4 C5 C6 122.1(4) . .
C5 C6 C1 121.3(4) . .
C9 C8 C13 119.8(4) . .
C9 C8 P1 116.0(3) . .
C13 C8 P1 124.2(4) . .
C10 C9 C8 122.0(4) . .
C9 C10 C11 118.4(5) . .
C12 C11 C10 120.3(5) . .
C11 C12 C13 122.3(5) . .
C8 C13 C12 117.2(5) . .
C8 C13 C14 125.3(4) . .
C12 C13 C14 117.5(4) . .
C16 C15 C20 118.1(5) . .
C16 C15 P1 119.7(4) . .
C20 C15 P1 121.6(4) . .
C17 C16 C15 121.3(5) . .
C16 C17 C18 119.0(6) . .
C19 C18 C17 121.0(7) . .
C18 C19 C20 121.8(6) . .
C19 C20 C15 118.7(6) . .
C19 C20 C21 119.5(5) . .
C15 C20 C21 121.8(5) . .
C27 C22 C23 119.6(6) . .
C27 C22 P1 120.6(5) . .
C23 C22 P1 119.8(5) . .
C24 C23 C22 120.7(8) . .
C23 C24 C25 120.4(10) . .
C24 C25 C26 121.0(9) . .
C25 C26 C27 118.4(9) . .
C22 C27 C26 120.0(7) . .
C22 C27 C28 122.9(5) . .
C26 C27 C28 117.1(7) . .
Cl1 C29 Cl2 121.1(5) . .

loop_
_geom_bond_atom_site_label_1
_geom_bond_atom_site_label_2
_geom_bond_distance
_geom_bond_site_symmetry_2
Pd1 C1 1.984(4) .
Pd1 F1 2.086(2) .
Pd1 F2 2.123(2) .
Pd1 P1 2.2286(12) .
Pd1 Pd1 3.2295(12) 2
P1 C15 1.810(5) .
P1 C22 1.833(6) .
P1 C8 1.840(4) .
F1 Pd1 2.086(2) 2
C1 C6 1.385(6) .
C1 C2 1.387(6) .
Cl1 C29 1.654(8) .
F2 Pd1 2.123(2) 2
C2 C3 1.382(6) .
Cl2 C29 1.681(8) .
C3 C4 1.385(7) .
C4 C5 1.377(7) .
C4 C7 1.514(7) .
C5 C6 1.378(6) .
C8 C9 1.388(6) .
C8 C13 1.395(6) .
C9 C10 1.377(6) .
C10 C11 1.383(7) .
C11 C12 1.361(8) .
C12 C13 1.406(7) .
C13 C14 1.517(7) .
C15 C16 1.414(7) .
C15 C20 1.416(7) .
C16 C17 1.365(8) .
C17 C18 1.383(9) .
C18 C19 1.355(10) .
C19 C20 1.376(9) .
C20 C21 1.514(8) .
C22 C27 1.382(8) .
C22 C23 1.404(8) .
C23 C24 1.364(10) .
C24 C25 1.380(15) .
C25 C26 1.394(14) .
C26 C27 1.425(8) .
C27 C28 1.497(9) .

loop_
_geom_torsion_atom_site_label_1
_geom_torsion_atom_site_label_2
_geom_torsion_atom_site_label_3
_geom_torsion_atom_site_label_4
_geom_torsion
_geom_torsion_site_symmetry_1
_geom_torsion_site_symmetry_4
C1 Pd1 P1 C15 -63.5(2) . .
F1 Pd1 P1 C15 149.8(8) . .
F2 Pd1 P1 C15 112.22(18) . .
Pd1 Pd1 P1 C15 114.54(18) 2 .
C1 Pd1 P1 C22 178.8(2) . .
F1 Pd1 P1 C22 32.2(9) . .
F2 Pd1 P1 C22 -5.4(2) . .
Pd1 Pd1 P1 C22 -3.1(2) 2 .
C1 Pd1 P1 C8 59.6(2) . .
F1 Pd1 P1 C8 -87.1(8) . .
F2 Pd1 P1 C8 -124.66(17) . .
Pd1 Pd1 P1 C8 -122.33(17) 2 .
C1 Pd1 F1 Pd1 175.34(11) . 2
F2 Pd1 F1 Pd1 0.0 . 2
P1 Pd1 F1 Pd1 -37.9(8) . 2
F1 Pd1 C1 C6 -115.7(3) . .
F2 Pd1 C1 C6 -91.1(7) . .
P1 Pd1 C1 C6 66.4(3) . .
Pd1 Pd1 C1 C6 -111.9(3) 2 .
F1 Pd1 C1 C2 51.3(3) . .
F2 Pd1 C1 C2 75.9(7) . .
P1 Pd1 C1 C2 -126.5(3) . .
Pd1 Pd1 C1 C2 55.1(4) 2 .
C1 Pd1 F2 Pd1 -25.0(6) . 2
F1 Pd1 F2 Pd1 0.0 . 2
P1 Pd1 F2 Pd1 177.59(3) . 2
C6 C1 C2 C3 -1.3(6) . .
Pd1 C1 C2 C3 -169.3(4) . .
C1 C2 C3 C4 -0.2(7) . .
C2 C3 C4 C5 0.9(7) . .
C2 C3 C4 C7 -178.5(5) . .
C3 C4 C5 C6 0.0(7) . .
C7 C4 C5 C6 179.4(5) . .
C4 C5 C6 C1 -1.6(7) . .
C2 C1 C6 C5 2.2(6) . .
Pd1 C1 C6 C5 169.4(3) . .
C15 P1 C8 C9 120.2(4) . .
C22 P1 C8 C9 -127.4(4) . .
Pd1 P1 C8 C9 -3.9(4) . .
C15 P1 C8 C13 -63.1(4) . .
C22 P1 C8 C13 49.2(5) . .
Pd1 P1 C8 C13 172.7(3) . .
C13 C8 C9 C10 -0.8(8) . .
P1 C8 C9 C10 176.0(4) . .
C8 C9 C10 C11 -0.2(8) . .
C9 C10 C11 C12 1.1(9) . .
C10 C11 C12 C13 -1.0(9) . .
C9 C8 C13 C12 0.9(7) . .
P1 C8 C13 C12 -175.6(4) . .
C9 C8 C13 C14 179.1(5) . .
P1 C8 C13 C14 2.6(7) . .
C11 C12 C13 C8 0.0(8) . .
C11 C12 C13 C14 -178.4(5) . .
C22 P1 C15 C16 -122.4(4) . .
C8 P1 C15 C16 -11.5(5) . .
Pd1 P1 C15 C16 116.5(4) . .
C22 P1 C15 C20 66.6(4) . .
C8 P1 C15 C20 177.5(4) . .
Pd1 P1 C15 C20 -54.5(5) . .
C20 C15 C16 C17 -0.3(8) . .
P1 C15 C16 C17 -171.6(4) . .
C15 C16 C17 C18 -1.0(9) . .
C16 C17 C18 C19 1.1(10) . .
C17 C18 C19 C20 0.2(11) . .
C18 C19 C20 C15 -1.6(9) . .
C18 C19 C20 C21 176.2(6) . .
C16 C15 C20 C19 1.6(7) . .
P1 C15 C20 C19 172.7(4) . .
C16 C15 C20 C21 -176.1(5) . .
P1 C15 C20 C21 -5.0(7) . .
C15 P1 C22 C27 -178.0(3) . .
C8 P1 C22 C27 68.3(4) . .
Pd1 P1 C22 C27 -58.0(4) . .
C15 P1 C22 C23 1.5(4) . .
C8 P1 C22 C23 -112.2(4) . .
Pd1 P1 C22 C23 121.4(3) . .
C27 C22 C23 C24 1.4(7) . .
P1 C22 C23 C24 -178.0(4) . .
C22 C23 C24 C25 -1.8(10) . .
C23 C24 C25 C26 2.1(12) . .
C24 C25 C26 C27 -2.2(10) . .
C23 C22 C27 C26 -1.5(7) . .
P1 C22 C27 C26 178.0(3) . .
C23 C22 C27 C28 177.7(4) . .
P1 C22 C27 C28 -2.8(6) . .
C25 C26 C27 C22 1.8(7) . .
C25 C26 C27 C28 -177.4(5) . .
